data_2239534
loop_
_publ_author_name
'Essid, Manel'
'Roisnel, Thierry'
'Marouani, Houda'

_publ_section_title
;
 Bis(1-methylpiperazine-1,4-diium)
 di-\m-bromido-bis[tetrabromidobismuthate(III)] dihydrate
;
_journal_coeditor_code HB7225
_journal_issue 6
_journal_name_full 'Acta Crystallographica Section E'
_journal_page_first m202
_journal_page_last m203
_journal_paper_doi 10.1107/S1600536814009805
_journal_volume 70
_journal_year 2014
_chemical_formula_iupac '(C5 H14 N2)2 [Bi2 Br10], 2H2 O'
_chemical_formula_moiety '2(C5 H14 N2 +), Bi2 Br10 2-, 2(H2 O)'
_chemical_formula_sum 'C10 H32 Bi2 Br10 N4 O2'
_chemical_formula_weight 1457.46
_chemical_name_systematic
;
Bis(1-methylpiperazine-1,4-diium)
di-\m-bromido-bis[tetrabromidobismuthate(III)] dihydrate
;
_space_group_IT_number 14
_symmetry_cell_setting monoclinic
_symmetry_space_group_name_Hall '-P 2ybc'
_symmetry_space_group_name_H-M 'P 1 21/c 1'
_atom_sites_solution_hydrogens geom
_atom_sites_solution_primary direct
_atom_sites_solution_secondary difmap
_audit_creation_method SHELXL-97
_cell_angle_alpha 90.00
_cell_angle_beta 125.770(2)
_cell_angle_gamma 90.00
_cell_formula_units_Z 2
_cell_length_a 7.9263(3)
_cell_length_b 19.0424(7)
_cell_length_c 12.5861(4)
_cell_measurement_reflns_used 9944
_cell_measurement_temperature 150
_cell_measurement_theta_max 27.49
_cell_measurement_theta_min 2.79
_cell_volume 1541.35(10)
_computing_cell_refinement 'APEX2 (Bruker, 2006)'
_computing_data_collection 'APEX2 (Bruker, 2006)'
_computing_data_reduction 'APEX2 (Bruker, 2006)'
_computing_molecular_graphics 'ORTEP-3 for Windows (Farrugia, 2012) and DIAMOND (Brandenburg & Putz, 2005)'
_computing_publication_material
;
WinGX (Farrugia, 2012) and <i>CRYSCAL</i> (T. Roisnel, local program)
;
_computing_structure_refinement 'SHELXL97 (Sheldrick, 2008)'
_computing_structure_solution 'SIR97 (Altomare <i>et al.</i>, 1999)'
_diffrn_ambient_temperature 150
_diffrn_measured_fraction_theta_full 0.999
_diffrn_measured_fraction_theta_max 0.999
_diffrn_measurement_device_type 'Bruker APEXII'
_diffrn_measurement_method 'CCD rotation images, thin slices'
_diffrn_radiation_monochromator graphite
_diffrn_radiation_type MoK\a
_diffrn_radiation_wavelength 0.71073
_diffrn_reflns_av_R_equivalents 0.0509
_diffrn_reflns_limit_h_max 10
_diffrn_reflns_limit_h_min -10
_diffrn_reflns_limit_k_max 24
_diffrn_reflns_limit_k_min -22
_diffrn_reflns_limit_l_max 12
_diffrn_reflns_limit_l_min -13
_diffrn_reflns_number 23912
_diffrn_reflns_theta_full 27.48
_diffrn_reflns_theta_max 27.48
_diffrn_reflns_theta_min 2.93
_exptl_absorpt_coefficient_mu 24.378
_exptl_absorpt_correction_T_max 0.182
_exptl_absorpt_correction_T_min 0.071
_exptl_absorpt_correction_type multi-scan
_exptl_absorpt_process_details
;
(SADABS; Bruker, 2006)
;
_exptl_crystal_colour colourless
_exptl_crystal_density_diffrn 3.140
_exptl_crystal_density_method 'not measured'
_exptl_crystal_description prism
_exptl_crystal_F_000 1304
_exptl_crystal_size_max 0.15
_exptl_crystal_size_mid 0.12
_exptl_crystal_size_min 0.07
_refine_diff_density_max 1.232
_refine_diff_density_min -1.520
_refine_ls_extinction_method none
_refine_ls_goodness_of_fit_ref 1.088
_refine_ls_hydrogen_treatment mixed
_refine_ls_matrix_type full
_refine_ls_number_parameters 136
_refine_ls_number_reflns 3525
_refine_ls_number_restraints 3
_refine_ls_restrained_S_all 1.088
_refine_ls_R_factor_all 0.0258
_refine_ls_R_factor_gt 0.0227
_refine_ls_shift/su_max 0.041
_refine_ls_shift/su_mean 0.002
_refine_ls_structure_factor_coef Fsqd
_refine_ls_weighting_details 'calc w=1/[\s^2^(Fo^2^)+(0.0151P)^2^+6.9090P] where P=(Fo^2^+2Fc^2^)/3'
_refine_ls_weighting_scheme calc
_refine_ls_wR_factor_gt 0.0543
_refine_ls_wR_factor_ref 0.0555
_reflns_number_gt 3262
_reflns_number_total 3525
_reflns_threshold_expression I>2\s(I)
_cod_data_source_file hb7225sup1.cf
_cod_data_source_block I
_cod_original_cell_volume 1541.35(9)
_cod_original_sg_symbol_H-M 'P 21/c'
_cod_database_code 2239534
_cod_database_fobs_code 2239534

loop_
_symmetry_equiv_pos_as_xyz
'x, y, z'
'-x, y+1/2, -z+1/2'
'-x, -y, -z'
'x, -y-1/2, z-1/2'

loop_
_atom_site_type_symbol
_atom_site_label
_atom_site_fract_x
_atom_site_fract_y
_atom_site_fract_z
_atom_site_U_iso_or_equiv
_atom_site_adp_type
_atom_site_calc_flag
_atom_site_refinement_flags
_atom_site_occupancy
_atom_site_symmetry_multiplicity
Bi Bi 0.10118(2) -0.407806(8) 0.622821(15) 0.01138(6) Uani d . 1 1
Br Br1 0.27752(7) -0.49972(2) 0.51922(4) 0.01697(10) Uani d . 1 1
Br Br2 -0.00499(8) -0.31232(3) 0.41496(5) 0.02036(11) Uani d . 1 1
Br Br3 -0.12297(8) -0.32553(3) 0.67787(5) 0.02123(11) Uani d . 1 1
Br Br4 0.25521(8) -0.49702(3) 0.83467(5) 0.02381(12) Uani d . 1 1
Br Br5 0.46641(7) -0.33162(2) 0.77789(5) 0.02014(11) Uani d . 1 1
O O 0.2175(6) 0.02902(19) 0.6937(4) 0.0248(8) Uani d D 1 1
N N1 0.3077(6) -0.1749(2) 0.6194(4) 0.0145(8) Uani d . 1 1
H H1 0.2760 -0.2201 0.6249 0.017 Uiso calc R 1 1
C C1 0.4166(8) -0.1760(3) 0.5543(5) 0.0235(11) Uani d . 1 1
H H1A 0.3234 -0.1933 0.4665 0.035 Uiso calc R 1 1
H H1B 0.5361 -0.2061 0.6025 0.035 Uiso calc R 1 1
H H1C 0.4600 -0.1292 0.5522 0.035 Uiso calc R 1 1
C C2 0.4472(7) -0.1466(3) 0.7560(4) 0.0167(9) Uani d . 1 1
H H2A 0.4885 -0.0990 0.7534 0.020 Uiso calc R 1 1
H H2B 0.5718 -0.1751 0.8064 0.020 Uiso calc R 1 1
C C3 0.3371(8) -0.1467(3) 0.8219(5) 0.0195(10) Uani d . 1 1
H H3A 0.3068 -0.1946 0.8317 0.023 Uiso calc R 1 1
H H3B 0.4269 -0.1261 0.9085 0.023 Uiso calc R 1 1
N N2 0.1400(6) -0.1059(2) 0.7427(4) 0.0168(8) Uani d . 1 1
H H2C 0.1693 -0.0607 0.7387 0.020 Uiso calc R 1 1
H H2D 0.0746 -0.1073 0.7818 0.020 Uiso calc R 1 1
C C4 0.0000(7) -0.1347(3) 0.6073(5) 0.0184(10) Uani d . 1 1
H H4A -0.1254 -0.1065 0.5570 0.022 Uiso calc R 1 1
H H4B -0.0397 -0.1824 0.6109 0.022 Uiso calc R 1 1
C C5 0.1080(7) -0.1344(2) 0.5413(5) 0.0177(10) Uani d . 1 1
H H5A 0.0174 -0.1550 0.4548 0.021 Uiso calc R 1 1
H H5B 0.1368 -0.0863 0.5310 0.021 Uiso calc R 1 1
H H2 0.360(4) 0.035(4) 0.730(7) 0.08(3) Uiso d D 1 1
H H3 0.203(10) 0.062(3) 0.745(6) 0.05(2) Uiso d D 1 1

loop_
_atom_site_aniso_label
_atom_site_aniso_U_11
_atom_site_aniso_U_22
_atom_site_aniso_U_33
_atom_site_aniso_U_12
_atom_site_aniso_U_13
_atom_site_aniso_U_23
Bi 0.00972(9) 0.01144(9) 0.01281(9) -0.00006(6) 0.00649(7) -0.00024(6)
Br1 0.0124(2) 0.0197(2) 0.0184(2) 0.00040(17) 0.0087(2) -0.00129(17)
Br2 0.0198(3) 0.0218(2) 0.0206(2) 0.00041(19) 0.0125(2) 0.00260(18)
Br3 0.0254(3) 0.0199(2) 0.0242(2) 0.00474(19) 0.0178(2) -0.00034(18)
Br4 0.0202(3) 0.0235(3) 0.0190(2) -0.00190(19) 0.0065(2) 0.00602(19)
Br5 0.0143(2) 0.0189(2) 0.0224(2) -0.00246(18) 0.0080(2) -0.00086(18)
O 0.0156(18) 0.0231(19) 0.028(2) -0.0021(15) 0.0085(16) 0.0002(15)
N1 0.016(2) 0.0114(18) 0.018(2) -0.0006(15) 0.0112(17) -0.0011(15)
C1 0.026(3) 0.026(3) 0.029(3) -0.001(2) 0.022(2) 0.000(2)
C2 0.010(2) 0.021(2) 0.015(2) -0.0014(18) 0.0052(19) -0.0039(18)
C3 0.019(2) 0.024(3) 0.016(2) 0.001(2) 0.010(2) 0.0007(19)
N2 0.018(2) 0.017(2) 0.018(2) 0.0023(16) 0.0122(18) -0.0001(16)
C4 0.013(2) 0.021(2) 0.019(2) 0.0005(19) 0.008(2) -0.0023(19)
C5 0.016(2) 0.016(2) 0.013(2) 0.0031(18) 0.0036(19) 0.0008(17)

loop_
_atom_type_symbol
_atom_type_description
_atom_type_scat_dispersion_real
_atom_type_scat_dispersion_imag
_atom_type_scat_source
C C 0.0033 0.0016 'International Tables Vol C Tables 4.2.6.8 and 6.1.1.4'
H H 0.0000 0.0000 'International Tables Vol C Tables 4.2.6.8 and 6.1.1.4'
N N 0.0061 0.0033 'International Tables Vol C Tables 4.2.6.8 and 6.1.1.4'
O O 0.0106 0.0060 'International Tables Vol C Tables 4.2.6.8 and 6.1.1.4'
Br Br -0.2901 2.4595 'International Tables Vol C Tables 4.2.6.8 and 6.1.1.4'
Bi Bi -4.1077 10.2566 'International Tables Vol C Tables 4.2.6.8 and 6.1.1.4'

loop_
_geom_angle_atom_site_label_1
_geom_angle_atom_site_label_2
_geom_angle_atom_site_label_3
_geom_angle_site_symmetry_3
_geom_angle
_geom_angle_publ_flag
Br3 Bi Br4 . 95.349(16) ?
Br3 Bi Br5 . 95.001(16) ?
Br4 Bi Br5 . 87.249(15) ?
Br3 Bi Br2 . 88.872(15) ?
Br4 Bi Br2 . 172.766(16) ?
Br5 Bi Br2 . 86.531(15) ?
Br3 Bi Br1 . 170.436(15) ?
Br4 Bi Br1 . 90.312(15) ?
Br5 Bi Br1 . 92.961(15) ?
Br2 Bi Br1 . 86.326(14) ?
Br3 Bi Br1 3_546 85.170(15) ?
Br4 Bi Br1 3_546 86.460(14) ?
Br5 Bi Br1 3_546 173.695(15) ?
Br2 Bi Br1 3_546 99.774(14) ?
Br1 Bi Br1 3_546 87.498(13) ?
Bi Br1 Bi 3_546 92.502(13) y
H2 O H3 . 100(2) ?
C1 N1 C2 . 111.0(4) ?
C1 N1 C5 . 111.9(4) ?
C2 N1 C5 . 110.8(3) ?
C1 N1 H1 . 107.7 ?
C2 N1 H1 . 107.7 ?
C5 N1 H1 . 107.7 ?
N1 C1 H1A . 109.5 ?
N1 C1 H1B . 109.5 ?
H1A C1 H1B . 109.5 ?
N1 C1 H1C . 109.5 ?
H1A C1 H1C . 109.5 ?
H1B C1 H1C . 109.5 ?
N1 C2 C3 . 110.7(4) ?
N1 C2 H2A . 109.5 ?
C3 C2 H2A . 109.5 ?
N1 C2 H2B . 109.5 ?
C3 C2 H2B . 109.5 ?
H2A C2 H2B . 108.1 ?
N2 C3 C2 . 110.3(4) ?
N2 C3 H3A . 109.6 ?
C2 C3 H3A . 109.6 ?
N2 C3 H3B . 109.6 ?
C2 C3 H3B . 109.6 ?
H3A C3 H3B . 108.1 ?
C3 N2 C4 . 111.2(4) ?
C3 N2 H2C . 109.4 ?
C4 N2 H2C . 109.4 ?
C3 N2 H2D . 109.4 ?
C4 N2 H2D . 109.4 ?
H2C N2 H2D . 108.0 ?
N2 C4 C5 . 110.3(4) ?
N2 C4 H4A . 109.6 ?
C5 C4 H4A . 109.6 ?
N2 C4 H4B . 109.6 ?
C5 C4 H4B . 109.6 ?
H4A C4 H4B . 108.1 ?
N1 C5 C4 . 111.1(4) ?
N1 C5 H5A . 109.4 ?
C4 C5 H5A . 109.4 ?
N1 C5 H5B . 109.4 ?
C4 C5 H5B . 109.4 ?
H5A C5 H5B . 108.0 ?

loop_
_geom_bond_atom_site_label_1
_geom_bond_atom_site_label_2
_geom_bond_site_symmetry_2
_geom_bond_distance
_geom_bond_publ_flag
Bi Br3 . 2.7441(5) y
Bi Br4 . 2.7714(5) y
Bi Br5 . 2.7730(5) y
Bi Br2 . 2.8784(5) y
Bi Br1 . 2.9746(5) y
Bi Br1 3_546 3.0056(5) y
Br1 Bi 3_546 3.0056(5) ?
O H2 . 0.943(10) ?
O H3 . 0.945(10) ?
N1 C1 . 1.497(6) ?
N1 C2 . 1.500(6) ?
N1 C5 . 1.500(6) ?
N1 H1 . 0.9100 ?
C1 H1A . 0.9600 ?
C1 H1B . 0.9600 ?
C1 H1C . 0.9600 ?
C2 C3 . 1.515(7) ?
C2 H2A . 0.9700 ?
C2 H2B . 0.9700 ?
C3 N2 . 1.489(6) ?
C3 H3A . 0.9700 ?
C3 H3B . 0.9700 ?
N2 C4 . 1.492(6) ?
N2 H2C . 0.9000 ?
N2 H2D . 0.9000 ?
C4 C5 . 1.501(7) ?
C4 H4A . 0.9700 ?
C4 H4B . 0.9700 ?
C5 H5A . 0.9700 ?
C5 H5B . 0.9700 ?

loop_
_geom_hbond_atom_site_label_D
_geom_hbond_atom_site_label_H
_geom_hbond_atom_site_label_A
_geom_hbond_site_symmetry_A
_geom_hbond_distance_DH
_geom_hbond_distance_HA
_geom_hbond_distance_DA
_geom_hbond_angle_DHA
N1 H1 Br5 . 0.91 2.66 3.396(4) 138
N1 H1 Br2 . 0.91 2.85 3.486(4) 128
N2 H2C O . 0.90 1.91 2.793(6) 167
N2 H2D Br2 4_556 0.90 2.60 3.371(4) 143
O H2 Br5 2_656 0.943(10) 2.91(7) 3.522(4) 123(6)
O H2 Br1 2_656 0.943(10) 2.84(7) 3.531(4) 131(7)
O H3 Br3 2_556 0.945(10) 2.59(2) 3.501(4) 162(6)
C2 H2B Br2 4_656 0.97 2.80 3.649(5) 147
